data_4310123
loop_
_publ_author_name
'Dennis J. Hoffart'
'Sean A. Dalrymple'
'George K. H. Shimizu'

_publ_section_title
;
Structural Constraints in the Design of Silver Sulfonate Coordination
Networks: Three New Polysulfonate Open Frameworks
;
_journal_name_full 'Inorganic Chemistry'
_journal_page_first 8868
_journal_page_last 8875
_journal_paper_doi 10.1021/ic0513888
_journal_volume 44
_journal_year 2005
_chemical_formula_sum 'C10 H16 Ag4 O14 S4'
_chemical_formula_weight 919.95
_chemical_name_common Silver_Durenetetrasulfonate
_chemical_name_systematic
; 
 ? 
;
_space_group_IT_number 14
_symmetry_cell_setting monoclinic
_symmetry_space_group_name_Hall '-P 2ybc'
_symmetry_space_group_name_H-M 'P 1 21/c 1'
_atom_sites_solution_hydrogens geom
_atom_sites_solution_primary direct
_atom_sites_solution_secondary difmap
_audit_creation_method SHELXL-97
_cell_angle_alpha 90.00
_cell_angle_beta 99.77(3)
_cell_angle_gamma 90.00
_cell_formula_units_Z 2
_cell_length_a 9.929(2)
_cell_length_b 5.0880(10)
_cell_length_c 19.249(4)
_cell_measurement_temperature 173(2)
_cell_volume 958.3(3)
_computing_structure_refinement 'SHELXL-97 (Sheldrick, 1997)'
_computing_structure_solution 'SHELXS-97 (Sheldrick, 1990)'
_diffrn_ambient_temperature 173(2)
_diffrn_measured_fraction_theta_full 0.970
_diffrn_measured_fraction_theta_max 0.970
_diffrn_radiation_monochromator graphite
_diffrn_radiation_source 'fine-focus sealed tube'
_diffrn_radiation_type MoK\a
_diffrn_radiation_wavelength 0.71073
_diffrn_reflns_av_R_equivalents 0.0443
_diffrn_reflns_av_sigmaI/netI 0.0551
_diffrn_reflns_limit_h_max 12
_diffrn_reflns_limit_h_min -12
_diffrn_reflns_limit_k_max 6
_diffrn_reflns_limit_k_min -6
_diffrn_reflns_limit_l_max 24
_diffrn_reflns_limit_l_min -24
_diffrn_reflns_number 3871
_diffrn_reflns_theta_full 27.73
_diffrn_reflns_theta_max 27.73
_diffrn_reflns_theta_min 2.08
_exptl_absorpt_coefficient_mu 4.539
_exptl_absorpt_correction_T_max 0.4638
_exptl_absorpt_correction_T_min 0.3429
_exptl_crystal_colour prism
_exptl_crystal_density_diffrn 3.188
_exptl_crystal_density_method 'not measured'
_exptl_crystal_description colorless
_exptl_crystal_F_000 880
_exptl_crystal_size_max 0.30
_exptl_crystal_size_mid 0.25
_exptl_crystal_size_min 0.20
_refine_diff_density_max 0.857
_refine_diff_density_min -1.556
_refine_diff_density_rms 0.248
_refine_ls_extinction_method none
_refine_ls_goodness_of_fit_ref 1.095
_refine_ls_hydrogen_treatment mixed
_refine_ls_matrix_type full
_refine_ls_number_parameters 146
_refine_ls_number_reflns 2187
_refine_ls_number_restraints 0
_refine_ls_restrained_S_all 1.095
_refine_ls_R_factor_all 0.0575
_refine_ls_R_factor_gt 0.0378
_refine_ls_shift/su_max 0.048
_refine_ls_shift/su_mean 0.001
_refine_ls_structure_factor_coef Fsqd
_refine_ls_weighting_details 'calc w=1/[\s^2^(Fo^2^)+(0.0563P)^2^+3.2602P] where P=(Fo^2^+2Fc^2^)/3'
_refine_ls_weighting_scheme calc
_refine_ls_wR_factor_gt 0.0903
_refine_ls_wR_factor_ref 0.1188
_reflns_number_gt 1702
_reflns_number_total 2187
_reflns_threshold_expression >2sigma(I)
_cod_data_source_file ic0513888si20050815_042450_2.cif
_cod_data_source_block Compound2
_cod_depositor_comments
;
The following automatic conversions were performed:
'_symmetry_cell_setting' value 'Monoclinic' changed to 'monoclinic'
according to '/home/saulius/struct/CIF-dictionaries/cif_core.dic'
dictionary named 'cif_core.dic' version 2.4.1 from 2010-06-29.

Automatic conversion script
Id: cif_fix_enum 1527 2010-12-29 10:47:43Z saulius 
;
_cod_database_code 4310123

loop_
_symmetry_equiv_pos_as_xyz
'x, y, z'
'-x, y+1/2, -z+1/2'
'-x, -y, -z'
'x, -y-1/2, z-1/2'

loop_
_atom_site_label
_atom_site_type_symbol
_atom_site_fract_x
_atom_site_fract_y
_atom_site_fract_z
_atom_site_U_iso_or_equiv
_atom_site_adp_type
_atom_site_occupancy
_atom_site_symmetry_multiplicity
_atom_site_calc_flag
_atom_site_refinement_flags
_atom_site_disorder_assembly
_atom_site_disorder_group
Ag1 Ag 0.02476(5) 0.61143(10) 0.16793(2) 0.01800(18) Uani 1 1 d . . .
Ag2 Ag 0.37460(6) 1.07619(11) 0.25519(3) 0.0316(2) Uani 1 1 d . . .
S1 S 0.23118(14) 0.5933(3) 0.32575(7) 0.0116(3) Uani 1 1 d . . .
S2 S 0.17581(14) 1.1226(3) 0.09163(8) 0.0132(3) Uani 1 1 d . . .
O1 O 0.3560(4) 0.6247(9) 0.2957(2) 0.0194(10) Uani 1 1 d . . .
O2 O 0.2019(4) 0.3140(9) 0.3352(2) 0.0170(9) Uani 1 1 d . . .
O3 O 0.1158(4) 0.7389(9) 0.2859(2) 0.0179(9) Uani 1 1 d . . .
O4 O 0.2792(4) 1.2354(10) 0.1477(2) 0.0213(10) Uani 1 1 d . . .
O5 O 0.1703(4) 0.8366(9) 0.0944(2) 0.0217(10) Uani 1 1 d . . .
O6 O 0.0430(4) 1.2459(9) 0.0891(2) 0.0211(10) Uani 1 1 d . . .
C1 C 0.2667(5) 0.7391(12) 0.4110(3) 0.0113(11) Uani 1 1 d . . .
H1A H 0.2873 0.9277 0.4058 0.017 Uiso 1 1 calc R . .
H1B H 0.1841 0.7269 0.4332 0.017 Uiso 1 1 calc R . .
C2 C 0.3689(5) 1.0991(11) 0.0031(3) 0.0101(11) Uani 1 1 d . . .
C3 C 0.3845(6) 0.8872(11) -0.0411(3) 0.0109(11) Uani 1 1 d . . .
C4 C 0.4862(5) 1.2087(12) 0.0431(3) 0.0123(11) Uani 1 1 d . . .
H4 H 0.4765 1.3544 0.0727 0.018 Uiso 1 1 calc R . .
C5 C 0.2320(5) 1.2145(13) 0.0113(3) 0.0141(12) Uani 1 1 d . . .
H5A H 0.1626 1.1572 -0.0290 0.021 Uiso 1 1 calc R . .
H5B H 0.2381 1.4085 0.0094 0.021 Uiso 1 1 calc R . .
O7S O 0.5431(4) 1.1974(10) 0.3478(2) 0.0233(10) Uani 1 1 d . . .
H7S1 H 0.6331 1.1640 0.3351 0.035 Uiso 1 1 calc R . .
H7S2 H 0.5334 1.0948 0.3897 0.035 Uiso 1 1 calc R . .
H7S3 H 0.5342 1.3849 0.3577 0.035 Uiso 1 1 calc R . .

loop_
_atom_site_aniso_label
_atom_site_aniso_U_11
_atom_site_aniso_U_22
_atom_site_aniso_U_33
_atom_site_aniso_U_23
_atom_site_aniso_U_13
_atom_site_aniso_U_12
Ag1 0.0177(3) 0.0200(3) 0.0165(3) -0.00268(19) 0.00327(18) -0.00171(18)
Ag2 0.0455(4) 0.0258(3) 0.0197(3) 0.0046(2) -0.0055(2) -0.0058(2)
S1 0.0126(7) 0.0113(8) 0.0104(7) -0.0001(5) 0.0007(5) 0.0008(5)
S2 0.0120(7) 0.0151(8) 0.0133(7) -0.0016(6) 0.0043(5) -0.0011(6)
O1 0.020(2) 0.022(3) 0.018(2) 0.0004(19) 0.0070(17) -0.0023(18)
O2 0.018(2) 0.011(2) 0.021(2) -0.0024(18) 0.0003(17) -0.0030(17)
O3 0.022(2) 0.018(2) 0.013(2) -0.0029(17) -0.0017(16) 0.0052(19)
O4 0.023(2) 0.028(3) 0.011(2) 0.0013(19) -0.0015(17) -0.005(2)
O5 0.029(2) 0.013(2) 0.026(2) 0.0030(19) 0.0104(19) -0.0030(19)
O6 0.015(2) 0.026(3) 0.024(2) -0.005(2) 0.0086(17) 0.0022(19)
C1 0.008(3) 0.013(3) 0.012(3) -0.001(2) 0.001(2) 0.000(2)
C2 0.005(2) 0.015(3) 0.009(3) 0.006(2) -0.0003(19) 0.000(2)
C3 0.012(3) 0.012(3) 0.007(3) 0.003(2) -0.002(2) -0.002(2)
C4 0.015(3) 0.012(3) 0.010(3) 0.001(2) 0.002(2) 0.001(2)
C5 0.013(3) 0.019(3) 0.010(3) -0.002(2) 0.002(2) 0.003(2)
O7S 0.023(2) 0.021(2) 0.024(2) -0.001(2) 0.0008(18) 0.002(2)

loop_
_atom_type_symbol
_atom_type_description
_atom_type_scat_dispersion_real
_atom_type_scat_dispersion_imag
_atom_type_scat_source
C C 0.0033 0.0016 'International Tables Vol C Tables 4.2.6.8 and 6.1.1.4'
H H 0.0000 0.0000 'International Tables Vol C Tables 4.2.6.8 and 6.1.1.4'
O O 0.0106 0.0060 'International Tables Vol C Tables 4.2.6.8 and 6.1.1.4'
S S 0.1246 0.1234 'International Tables Vol C Tables 4.2.6.8 and 6.1.1.4'
Ag Ag -0.8971 1.1015 'International Tables Vol C Tables 4.2.6.8 and 6.1.1.4'

loop_
_geom_angle_atom_site_label_1
_geom_angle_atom_site_label_2
_geom_angle_atom_site_label_3
_geom_angle
_geom_angle_site_symmetry_1
_geom_angle_site_symmetry_3
_geom_angle_publ_flag
O3 Ag1 O6 138.30(15) . 1_545 ?
O3 Ag1 O2 96.08(14) . 2 ?
O6 Ag1 O2 118.03(14) 1_545 2 ?
O3 Ag1 O5 104.80(15) . . ?
O6 Ag1 O5 83.35(15) 1_545 . ?
O2 Ag1 O5 114.37(15) 2 . ?
O3 Ag1 O3 90.66(11) . 2_545 ?
O6 Ag1 O3 75.87(14) 1_545 2_545 ?
O2 Ag1 O3 76.84(14) 2 2_545 ?
O5 Ag1 O3 159.21(15) . 2_545 ?
O4 Ag2 O7S 137.88(17) . . ?
O4 Ag2 O1 125.67(16) . . ?
O7S Ag2 O1 95.10(16) . . ?
O1 S1 O3 112.2(3) . . ?
O1 S1 O2 110.7(3) . . ?
O3 S1 O2 113.6(3) . . ?
O1 S1 C1 105.7(3) . . ?
O3 S1 C1 106.6(3) . . ?
O2 S1 C1 107.6(3) . . ?
O6 S2 O5 113.1(3) . . ?
O6 S2 O4 111.8(3) . . ?
O5 S2 O4 112.8(3) . . ?
O6 S2 C5 105.8(3) . . ?
O5 S2 C5 108.1(3) . . ?
O4 S2 C5 104.5(3) . . ?
S1 O1 Ag2 110.1(2) . . ?
S1 O2 Ag1 126.9(2) . 2_545 ?
S1 O3 Ag1 119.7(2) . . ?
S1 O3 Ag1 127.4(2) . 2 ?
Ag1 O3 Ag1 112.63(16) . 2 ?
S2 O4 Ag2 131.2(3) . . ?
S2 O5 Ag1 120.9(2) . . ?
S2 O6 Ag1 118.3(2) . 1_565 ?
C3 C1 S1 113.5(4) 4_576 . ?
C3 C2 C4 118.3(5) . . ?
C3 C2 C5 123.9(5) . . ?
C4 C2 C5 117.8(5) . . ?
C4 C3 C2 119.3(5) 3_675 . ?
C4 C3 C1 117.5(5) 3_675 4_575 ?
C2 C3 C1 123.2(5) . 4_575 ?
C3 C4 C2 122.4(5) 3_675 . ?
C2 C5 S2 114.0(4) . . ?

loop_
_geom_bond_atom_site_label_1
_geom_bond_atom_site_label_2
_geom_bond_distance
_geom_bond_site_symmetry_2
_geom_bond_publ_flag
Ag1 O3 2.387(4) . ?
Ag1 O6 2.426(4) 1_545 ?
Ag1 O2 2.467(4) 2 ?
Ag1 O5 2.469(4) . ?
Ag1 O3 2.598(4) 2_545 ?
Ag2 O4 2.274(4) . ?
Ag2 O7S 2.312(4) . ?
Ag2 O1 2.443(5) . ?
S1 O1 1.463(4) . ?
S1 O3 1.466(4) . ?
S1 O2 1.468(5) . ?
S1 C1 1.780(6) . ?
S2 O6 1.453(4) . ?
S2 O5 1.457(5) . ?
S2 O4 1.473(4) . ?
S2 C5 1.792(6) . ?
O2 Ag1 2.467(4) 2_545 ?
O3 Ag1 2.598(4) 2 ?
O6 Ag1 2.426(4) 1_565 ?
C1 C3 1.505(8) 4_576 ?
C2 C3 1.398(8) . ?
C2 C4 1.399(8) . ?
C2 C5 1.513(7) . ?
C3 C4 1.380(8) 3_675 ?
C3 C1 1.505(8) 4_575 ?
C4 C3 1.380(8) 3_675 ?

loop_
_geom_torsion_atom_site_label_1
_geom_torsion_atom_site_label_2
_geom_torsion_atom_site_label_3
_geom_torsion_atom_site_label_4
_geom_torsion
_geom_torsion_site_symmetry_1
_geom_torsion_site_symmetry_2
_geom_torsion_site_symmetry_3
_geom_torsion_site_symmetry_4
_geom_torsion_publ_flag
O3 S1 O1 Ag2 38.9(3) . . . . ?
O2 S1 O1 Ag2 166.9(2) . . . . ?
C1 S1 O1 Ag2 -76.9(3) . . . . ?
O4 Ag2 O1 S1 -86.1(3) . . . . ?
O7S Ag2 O1 S1 105.1(3) . . . . ?
O1 S1 O2 Ag1 -151.1(3) . . . 2_545 ?
O3 S1 O2 Ag1 -23.9(4) . . . 2_545 ?
C1 S1 O2 Ag1 93.9(3) . . . 2_545 ?
O1 S1 O3 Ag1 66.2(3) . . . . ?
O2 S1 O3 Ag1 -60.2(3) . . . . ?
C1 S1 O3 Ag1 -178.6(3) . . . . ?
O1 S1 O3 Ag1 -119.9(3) . . . 2 ?
O2 S1 O3 Ag1 113.7(3) . . . 2 ?
C1 S1 O3 Ag1 -4.6(4) . . . 2 ?
O6 Ag1 O3 S1 11.8(4) 1_545 . . . ?
O2 Ag1 O3 S1 157.9(3) 2 . . . ?
O5 Ag1 O3 S1 -84.9(3) . . . . ?
O3 Ag1 O3 S1 81.03(19) 2_545 . . . ?
O6 Ag1 O3 Ag1 -163.01(16) 1_545 . . 2 ?
O2 Ag1 O3 Ag1 -16.92(19) 2 . . 2 ?
O5 Ag1 O3 Ag1 100.30(18) . . . 2 ?
O3 Ag1 O3 Ag1 -93.7(2) 2_545 . . 2 ?
O6 S2 O4 Ag2 104.5(4) . . . . ?
O5 S2 O4 Ag2 -24.3(4) . . . . ?
C5 S2 O4 Ag2 -141.6(3) . . . . ?
O7S Ag2 O4 S2 175.4(3) . . . . ?
O1 Ag2 O4 S2 12.3(4) . . . . ?
O6 S2 O5 Ag1 -40.7(4) . . . . ?
O4 S2 O5 Ag1 87.4(3) . . . . ?
C5 S2 O5 Ag1 -157.5(3) . . . . ?
O3 Ag1 O5 S2 -62.9(3) . . . . ?
O6 Ag1 O5 S2 158.8(3) 1_545 . . . ?
O2 Ag1 O5 S2 41.0(4) 2 . . . ?
O3 Ag1 O5 S2 160.2(3) 2_545 . . . ?
O5 S2 O6 Ag1 132.7(3) . . . 1_565 ?
O4 S2 O6 Ag1 4.0(4) . . . 1_565 ?
C5 S2 O6 Ag1 -109.1(3) . . . 1_565 ?
O1 S1 C1 C3 -60.0(5) . . . 4_576 ?
O3 S1 C1 C3 -179.6(4) . . . 4_576 ?
O2 S1 C1 C3 58.3(5) . . . 4_576 ?
C4 C2 C3 C4 0.9(9) . . . 3_675 ?
C5 C2 C3 C4 -177.9(5) . . . 3_675 ?
C4 C2 C3 C1 -177.2(5) . . . 4_575 ?
C5 C2 C3 C1 4.1(8) . . . 4_575 ?
C3 C2 C4 C3 -0.9(9) . . . 3_675 ?
C5 C2 C4 C3 177.9(5) . . . 3_675 ?
C3 C2 C5 S2 103.7(6) . . . . ?
C4 C2 C5 S2 -75.1(6) . . . . ?
O6 S2 C5 C2 -178.7(4) . . . . ?
O5 S2 C5 C2 -57.2(5) . . . . ?
O4 S2 C5 C2 63.1(5) . . . . ?
